data_7225252
loop_
_publ_author_name
'McFarlane, Andrew R.'
'Geller, Hannah'
'Silverwood, Ian P.'
'Cooper, Richard I.'
'Watkin, David J.'
'Parker, Stewart F.'
'Winfield, John M.'
'Lennon, David'

_publ_section_title
;
 The application of inelastic neutron scattering to investigate the
 interaction of methyl propanoate with silica.
;
_journal_issue 26
_journal_name_full 'Physical chemistry chemical physics : PCCP'
_journal_page_first 17210
_journal_page_last 17216
_journal_paper_doi 10.1039/c6cp01276k
_journal_volume 18
_journal_year 2016
_chemical_formula_moiety 'C4 H8 O2'
_chemical_formula_sum 'C4 H8 O2'
_chemical_formula_weight 88.11
_chemical_melting_point 185
_chemical_name_common 'Methyl propionate'
_chemical_name_systematic 'Methyl propanoate'
_space_group_IT_number 2
_symmetry_cell_setting triclinic
_symmetry_space_group_name_Hall '-P 1'
_symmetry_space_group_name_H-M 'P -1'
_atom_sites_solution_hydrogens difmap
_atom_sites_solution_primary other
_audit_update_record
;
2016-02-16 deposited with the CCDC.
2016-05-16 downloaded from the CCDC.
;
_cell_angle_alpha 87.987(3)
_cell_angle_beta 89.585(3)
_cell_angle_gamma 84.399(4)
_cell_formula_units_Z 4
_cell_length_a 5.9523(5)
_cell_length_b 6.7864(5)
_cell_length_c 12.7209(11)
_cell_measurement_reflns_used 1829
_cell_measurement_temperature 150
_cell_measurement_theta_max 26
_cell_measurement_theta_min 5
_cell_volume 511.08(7)
_computing_cell_refinement 'DENZO/SCALEPACK (Otwinowski & Minor, 1997)'
_computing_data_collection 'COLLECT (Nonius, 2001).'
_computing_data_reduction 'DENZO/SCALEPACK '
_computing_molecular_graphics 'CAMERON (Watkin et al., 1996)'
_computing_publication_material 'CRYSTALS '
_computing_structure_refinement 'CRYSTALS (Betteridge et al., 2003)'
_computing_structure_solution 'Superflip (Palatinus & Chapuis, 2007)'
_diffrn_ambient_temperature 150
_diffrn_measured_fraction_theta_full 0.983
_diffrn_measured_fraction_theta_max 0.973
_diffrn_measurement_device Area
_diffrn_measurement_device_type 'Nonius KappaCCD'
_diffrn_measurement_method \w
_diffrn_radiation_monochromator graphite
_diffrn_radiation_type 'Mo K\a'
_diffrn_radiation_wavelength 0.71073
_diffrn_reflns_av_R_equivalents 0.041
_diffrn_reflns_limit_h_max 7
_diffrn_reflns_limit_h_min -7
_diffrn_reflns_limit_k_max 7
_diffrn_reflns_limit_k_min -8
_diffrn_reflns_limit_l_max 15
_diffrn_reflns_limit_l_min -15
_diffrn_reflns_number 6235
_diffrn_reflns_theta_full 25.090
_diffrn_reflns_theta_max 26.135
_diffrn_reflns_theta_min 5.337
_diffrn_standards_number 0
_exptl_absorpt_coefficient_mu 0.091
_exptl_absorpt_correction_T_max 1.00
_exptl_absorpt_correction_T_min 0.62
_exptl_absorpt_correction_type multi-scan
_exptl_absorpt_process_details 'DENZO/SCALEPACK (Otwinowski & Minor, 1997)'
_exptl_crystal_colour colourless
_exptl_crystal_density_diffrn 1.145
_exptl_crystal_density_method 'not measured'
_exptl_crystal_description cylinder
_exptl_crystal_F_000 192
_exptl_crystal_recrystallization_method 'Zone refinement of a frozen sample'
_exptl_crystal_size_max 0.800
_exptl_crystal_size_mid 0.100
_exptl_crystal_size_min 0.100
_exptl_crystal_size_rad 0.050
_refine_diff_density_max 0.33
_refine_diff_density_min -0.32
_refine_ls_extinction_method None
_refine_ls_goodness_of_fit_ref 0.8768
_refine_ls_hydrogen_treatment refxyz
_refine_ls_matrix_type full
_refine_ls_number_parameters 157
_refine_ls_number_reflns 1996
_refine_ls_number_restraints 0
_refine_ls_R_factor_all 0.0893
_refine_ls_R_factor_gt 0.0644
_refine_ls_shift/su_max 0.0001038
_refine_ls_shift/su_mean 0.0000155
_refine_ls_structure_factor_coef Fsqd
_refine_ls_weighting_details
;
 Method= Modified Sheldrick 
 w=1/[\s^2^(F^2^) + ( 0.20P)^2^ + 0.00P] 
 ,where P=(max(Fo^2^,0) + 2Fc^2^)/3 
;
_refine_ls_weighting_scheme calc
_refine_ls_wR_factor_all 0.2120
_refine_ls_wR_factor_gt 0.1851
_refine_ls_wR_factor_ref 0.2120
_reflns_limit_h_max 7
_reflns_limit_h_min -7
_reflns_limit_k_max 8
_reflns_limit_k_min -8
_reflns_limit_l_max 15
_reflns_limit_l_min 0
_reflns_number_gt 1419
_reflns_number_total 1996
_reflns_threshold_expression I>2.0\s(I)
_oxford_diffrn_Wilson_B_factor 3.68
_oxford_diffrn_Wilson_scale 0.37
_oxford_refine_ls_r_factor_ref 0.0893
_oxford_refine_ls_scale 1.75(4)
_oxford_reflns_number_all 1996
_oxford_reflns_threshold_expression_ref I>-10.0\s(I)
_cod_data_source_file c6cp01276k2.cif
_cod_data_source_block 1
_cod_depositor_comments
;
The following automatic conversions were performed:

'_atom_sites_solution_primary' value 'Other' changed to 'other'
according to
/usr/data/users/saulius/crontab/automatic-downloads/rss-feeds/RSC/lib/dictionaries/cif_core.dic
dictionary named 'cif_core.dic' version 2.4.2 from 2011-04-26.

Automatic conversion script
Id: cif_fix_values 4268 2015-11-12 08:31:59Z antanas 

 Adding full bibliography for 7225252.cif.
;
_cod_original_sg_symbol_H-M 'P -1 '
_cod_database_code 7225252

loop_
_symmetry_equiv_pos_as_xyz
x,y,z
-x,-y,-z

loop_
_atom_site_label
_atom_site_type_symbol
_atom_site_fract_x
_atom_site_fract_y
_atom_site_fract_z
_atom_site_U_iso_or_equiv
_atom_site_occupancy
_atom_site_adp_type
O1 O 0.6536(3) 0.2491(2) 0.20934(13) 0.0532 1.0000 Uani
C2 C 0.8137(4) 0.2425(3) 0.26701(17) 0.0427 1.0000 Uani
O3 O 0.7918(3) 0.2457(2) 0.37237(12) 0.0503 1.0000 Uani
C4 C 0.5618(5) 0.2555(4) 0.4114(2) 0.0543 1.0000 Uani
C5 C 1.0558(4) 0.2300(4) 0.23429(19) 0.0491 1.0000 Uani
C6 C 1.0870(5) 0.2265(5) 0.1160(2) 0.0570 1.0000 Uani
O7 O 0.8756(3) 0.7475(3) 0.27727(13) 0.0532 1.0000 Uani
C8 C 0.9361(5) 0.7367(5) 0.3871(2) 0.0591 1.0000 Uani
C9 C 0.6564(4) 0.7549(3) 0.25497(17) 0.0430 1.0000 Uani
O10 O 0.5125(3) 0.7535(3) 0.32170(13) 0.0560 1.0000 Uani
C11 C 0.6162(4) 0.7662(4) 0.1388(2) 0.0524 1.0000 Uani
C12 C 0.3933(5) 0.7050(5) 0.1068(2) 0.0595 1.0000 Uani
H43 H 0.566(6) 0.250(4) 0.490(3) 0.0791 1.0000 Uiso
H41 H 0.474(6) 0.374(5) 0.380(3) 0.0786 1.0000 Uiso
H42 H 0.500(6) 0.137(5) 0.384(3) 0.0784 1.0000 Uiso
H51 H 1.121(5) 0.352(4) 0.264(2) 0.0564 1.0000 Uiso
H52 H 1.126(5) 0.109(4) 0.266(2) 0.0562 1.0000 Uiso
H62 H 1.250(7) 0.217(4) 0.098(3) 0.0805 1.0000 Uiso
H63 H 1.008(6) 0.358(5) 0.082(3) 0.0797 1.0000 Uiso
H61 H 1.010(6) 0.115(5) 0.091(3) 0.0806 1.0000 Uiso
H83 H 1.106(7) 0.744(5) 0.390(3) 0.0838 1.0000 Uiso
H81 H 0.872(6) 0.853(5) 0.422(3) 0.0831 1.0000 Uiso
H82 H 0.886(6) 0.623(5) 0.424(3) 0.0835 1.0000 Uiso
H111 H 0.616(5) 0.905(4) 0.120(2) 0.0604 1.0000 Uiso
H112 H 0.737(5) 0.688(4) 0.108(2) 0.0604 1.0000 Uiso
H122 H 0.377(6) 0.723(5) 0.031(3) 0.0879 1.0000 Uiso
H123 H 0.272(7) 0.789(5) 0.135(3) 0.0881 1.0000 Uiso
H121 H 0.384(6) 0.575(5) 0.130(3) 0.0877 1.0000 Uiso

loop_
_atom_site_aniso_label
_atom_site_aniso_U_11
_atom_site_aniso_U_22
_atom_site_aniso_U_33
_atom_site_aniso_U_23
_atom_site_aniso_U_13
_atom_site_aniso_U_12
O1 0.0489(10) 0.0719(11) 0.0383(9) -0.0004(7) -0.0037(8) -0.0038(8)
C2 0.0514(13) 0.0432(11) 0.0337(11) 0.0008(8) -0.0013(10) -0.0056(9)
O3 0.0517(10) 0.0643(10) 0.0353(9) -0.0006(7) 0.0011(7) -0.0086(7)
C4 0.0556(15) 0.0664(15) 0.0411(14) -0.0030(11) 0.0111(11) -0.0068(12)
C5 0.0459(13) 0.0600(13) 0.0418(13) 0.0008(10) -0.0015(10) -0.0079(11)
C6 0.0520(15) 0.0724(16) 0.0467(15) -0.0036(12) 0.0073(11) -0.0069(12)
O7 0.0421(9) 0.0754(11) 0.0418(10) 0.0027(7) 0.0029(7) -0.0065(7)
C8 0.0592(16) 0.0696(16) 0.0485(15) 0.0046(12) -0.0102(12) -0.0072(13)
C9 0.0415(12) 0.0450(11) 0.0425(13) -0.0003(9) 0.0052(9) -0.0055(8)
O10 0.0484(10) 0.0813(12) 0.0386(9) -0.0012(8) 0.0100(7) -0.0091(8)
C11 0.0549(14) 0.0638(15) 0.0387(13) 0.0004(10) 0.0046(11) -0.0082(12)
C12 0.0609(16) 0.0688(16) 0.0486(15) -0.0011(12) -0.0071(12) -0.0055(13)

loop_
_atom_type_symbol
_atom_type_scat_dispersion_real
_atom_type_scat_dispersion_imag
_atom_type_scat_Cromer_Mann_a1
_atom_type_scat_Cromer_Mann_b1
_atom_type_scat_Cromer_Mann_a2
_atom_type_scat_Cromer_Mann_b2
_atom_type_scat_Cromer_Mann_a3
_atom_type_scat_Cromer_Mann_b3
_atom_type_scat_Cromer_Mann_a4
_atom_type_scat_Cromer_Mann_b4
_atom_type_scat_Cromer_Mann_c
_atom_type_scat_source
C 0.0033 0.0016 2.3100 20.8439 1.0200 10.2075 1.5886 0.5687 0.8650 51.6512 0.2156 'International Tables Vol C 4.2.6.8 and 6.1.1.4'
H 0.0000 0.0000 0.4930 10.5109 0.3229 26.1257 0.1402 3.1424 0.0408 57.7998 0.0030 'International Tables Vol C 4.2.6.8 and 6.1.1.4'
O 0.0106 0.0060 3.0485 13.2771 2.2868 5.7011 1.5463 0.3239 0.8670 32.9089 0.2508 'International Tables Vol C 4.2.6.8 and 6.1.1.4'

loop_
_geom_angle_atom_site_label_1
_geom_angle_atom_site_label_2
_geom_angle_atom_site_label_3
_geom_angle
_geom_angle_publ_flag
O1 C2 O3 122.4(2) yes
O1 C2 C5 126.2(2) yes
O3 C2 C5 111.41(19) yes
C2 O3 C4 115.23(19) yes
O3 C4 H43 108(2) no
O3 C4 H41 109.2(19) no
H43 C4 H41 115(3) no
O3 C4 H42 105.1(19) no
H43 C4 H42 111(3) no
H41 C4 H42 108(3) no
C2 C5 C6 112.9(2) yes
C2 C5 H51 106.6(15) no
C6 C5 H51 110.5(15) no
C2 C5 H52 106.3(16) no
C6 C5 H52 109.3(16) no
H51 C5 H52 111(2) no
C5 C6 H62 110.3(20) no
C5 C6 H63 109.0(19) no
H62 C6 H63 109(3) no
C5 C6 H61 107.2(19) no
H62 C6 H61 113(3) no
H63 C6 H61 108(3) no
C8 O7 C9 116.9(2) yes
O7 C8 H83 106(2) no
O7 C8 H81 110(2) no
H83 C8 H81 105(3) no
O7 C8 H82 113(2) no
H83 C8 H82 114(3) no
H81 C8 H82 108(3) no
O7 C9 O10 122.8(2) yes
O7 C9 C11 111.64(19) yes
O10 C9 C11 125.5(2) yes
C9 C11 C12 114.4(2) yes
C9 C11 H111 104.6(16) no
C12 C11 H111 106.9(16) no
C9 C11 H112 106.4(18) no
C12 C11 H112 111.8(18) no
H111 C11 H112 113(2) no
C11 C12 H122 109(2) no
C11 C12 H123 111(2) no
H122 C12 H123 105(3) no
C11 C12 H121 109(2) no
H122 C12 H121 112(3) no
H123 C12 H121 110(3) no

loop_
_geom_bond_atom_site_label_1
_geom_bond_atom_site_label_2
_geom_bond_distance
_geom_bond_publ_flag
O1 C2 1.203(3) yes
C2 O3 1.346(3) yes
C2 C5 1.492(3) yes
O3 C4 1.449(3) yes
C4 H43 1.00(4) no
C4 H41 0.99(3) no
C4 H42 0.99(3) no
C5 C6 1.516(4) yes
C5 H51 1.03(3) no
C5 H52 0.96(3) no
C6 H62 0.99(4) no
C6 H63 1.05(3) no
C6 H61 0.99(3) no
O7 C8 1.443(3) yes
O7 C9 1.333(3) yes
C8 H83 1.02(4) no
C8 H81 0.96(4) no
C8 H82 0.96(3) no
C9 O10 1.202(3) yes
C9 C11 1.496(3) yes
C11 C12 1.492(4) yes
C11 H111 0.96(3) no
C11 H112 0.94(3) no
C12 H122 0.98(4) no
C12 H123 0.95(4) no
C12 H121 0.93(4) no

loop_
_geom_hbond_atom_site_label_D
_geom_hbond_atom_site_label_H
_geom_hbond_atom_site_label_A
_geom_hbond_site_symmetry_A
_geom_hbond_angle_DHA
_geom_hbond_distance_DH
_geom_hbond_distance_HA
_geom_hbond_distance_DA
_geom_hbond_publ_flag
C4 H43 O10 2_666 168(3) 0.999 2.438 3.420(4) yes
C8 H83 O10 1_655 159(3) 1.017 2.570 3.536(4) yes
